data_7208741
loop_
_publ_author_name
'Park, Sunhong'
'Lee, Seul-Gi'
'Jung, Jong Hwa'
'Ikeda, Mari'
'Habata, Yoichi'
'Lee, Shim Sun'

_publ_section_title
;
 Macrocycles incorporating isomeric arms: synthesis and crystal structures
 of ligands and their mono-, di- and polynuclear supramolecular complexes
;
_journal_issue 20
_journal_name_full CrystEngComm
_journal_page_first 6515
_journal_paper_doi 10.1039/c2ce25708d
_journal_volume 14
_journal_year 2012
_chemical_formula_sum 'C20 H25 Ag Cl N3 O4 S2'
_chemical_formula_weight 578.87
_chemical_name_systematic
;
?
;
_space_group_IT_number 61
_symmetry_cell_setting orthorhombic
_symmetry_space_group_name_Hall '-P 2ac 2ab'
_symmetry_space_group_name_H-M 'P b c a'
_atom_sites_solution_hydrogens geom
_atom_sites_solution_primary direct
_atom_sites_solution_secondary difmap
_audit_creation_method SHELXTL
_cell_angle_alpha 90.00
_cell_angle_beta 90.00
_cell_angle_gamma 90.00
_cell_formula_units_Z 8
_cell_length_a 13.4295(7)
_cell_length_b 17.0270(9)
_cell_length_c 20.1592(11)
_cell_measurement_reflns_used 6861
_cell_measurement_temperature 173(2)
_cell_measurement_theta_max 28.19
_cell_measurement_theta_min 2.18
_cell_volume 4609.7(4)
_computing_cell_refinement 'Bruker SMART'
_computing_data_collection 'Bruker SMART'
_computing_data_reduction 'Bruker SAINT'
_computing_molecular_graphics 'Bruker SHELXTL'
_computing_publication_material 'Bruker SHELXTL'
_computing_structure_refinement 'Bruker SHELXTL'
_computing_structure_solution 'Bruker SHELXTL'
_diffrn_ambient_temperature 173(2)
_diffrn_measured_fraction_theta_full 0.978
_diffrn_measured_fraction_theta_max 0.978
_diffrn_measurement_device_type 'CCD area detector'
_diffrn_measurement_method 'phi and omega scans'
_diffrn_radiation_monochromator graphite
_diffrn_radiation_source 'fine-focus sealed tube'
_diffrn_radiation_type MoK\a
_diffrn_radiation_wavelength 0.71073
_diffrn_reflns_av_R_equivalents 0.0411
_diffrn_reflns_av_sigmaI/netI 0.0271
_diffrn_reflns_limit_h_max 17
_diffrn_reflns_limit_h_min -16
_diffrn_reflns_limit_k_max 15
_diffrn_reflns_limit_k_min -22
_diffrn_reflns_limit_l_max 23
_diffrn_reflns_limit_l_min -26
_diffrn_reflns_number 27966
_diffrn_reflns_theta_full 28.27
_diffrn_reflns_theta_max 28.27
_diffrn_reflns_theta_min 2.18
_exptl_absorpt_coefficient_mu 1.204
_exptl_absorpt_correction_type none
_exptl_crystal_colour colorless
_exptl_crystal_density_diffrn 1.668
_exptl_crystal_density_method 'not measured'
_exptl_crystal_description block
_exptl_crystal_F_000 2352
_exptl_crystal_size_max 0.30
_exptl_crystal_size_mid 0.25
_exptl_crystal_size_min 0.15
_refine_diff_density_max 0.815
_refine_diff_density_min -1.082
_refine_diff_density_rms 0.111
_refine_ls_extinction_method none
_refine_ls_goodness_of_fit_ref 1.344
_refine_ls_hydrogen_treatment constr
_refine_ls_matrix_type full
_refine_ls_number_parameters 280
_refine_ls_number_reflns 5590
_refine_ls_number_restraints 0
_refine_ls_restrained_S_all 1.344
_refine_ls_R_factor_all 0.0717
_refine_ls_R_factor_gt 0.0631
_refine_ls_shift/su_max 0.000
_refine_ls_shift/su_mean 0.000
_refine_ls_structure_factor_coef Fsqd
_refine_ls_weighting_details 'calc w=1/[\s^2^(Fo^2^)+(0.0207P)^2^+16.6751P] where P=(Fo^2^+2Fc^2^)/3'
_refine_ls_weighting_scheme calc
_refine_ls_wR_factor_gt 0.1117
_refine_ls_wR_factor_ref 0.1143
_reflns_number_gt 5085
_reflns_number_total 5590
_reflns_threshold_expression >2sigma(I)
_cod_data_source_file c2ce25708d.txt
_cod_data_source_block 3
_cod_depositor_comments
;
The following automatic conversions were performed:

'_symmetry_cell_setting' value 'Orthorhombic' changed to
'orthorhombic' according to
/home/saulius/struct/CIF-dictionaries/cif_core.dic dictionary named
'cif_core.dic' version 2.4.2 from 2011-04-26.

Automatic conversion script
Id: cif_fix_values 1891 2012-01-12 08:04:46Z andrius 
;
_cod_original_sg_symbol_H-M Pbca
_cod_database_code 7208741

loop_
_symmetry_equiv_pos_as_xyz
'x, y, z'
'-x+1/2, -y, z+1/2'
'-x, y+1/2, -z+1/2'
'x+1/2, -y+1/2, -z'
'-x, -y, -z'
'x-1/2, y, -z-1/2'
'x, -y-1/2, z-1/2'
'-x-1/2, y-1/2, z'

loop_
_atom_site_label
_atom_site_type_symbol
_atom_site_fract_x
_atom_site_fract_y
_atom_site_fract_z
_atom_site_U_iso_or_equiv
_atom_site_adp_type
_atom_site_occupancy
_atom_site_symmetry_multiplicity
_atom_site_calc_flag
_atom_site_refinement_flags
Ag1 Ag 0.86697(3) 0.161483(19) 0.458380(16) 0.02746(10) Uani 1 1 d .
Cl1 Cl 0.77547(8) 0.26766(7) 0.63309(5) 0.0294(2) Uani 1 1 d .
O1 O 0.6895(3) 0.2464(3) 0.5946(2) 0.0502(10) Uani 1 1 d .
O2 O 0.7991(3) 0.2043(3) 0.67777(19) 0.0544(11) Uani 1 1 d .
O3 O 0.8579(3) 0.2784(3) 0.5889(2) 0.0642(13) Uani 1 1 d .
O4 O 0.7547(3) 0.3375(3) 0.6697(2) 0.0653(13) Uani 1 1 d .
S1 S 0.69636(8) 0.09522(6) 0.41088(6) 0.0261(2) Uani 1 1 d .
S2 S 0.94238(9) 0.29729(6) 0.43329(6) 0.0284(2) Uani 1 1 d .
N1 N 0.9127(2) 0.14150(18) 0.34168(16) 0.0168(6) Uani 1 1 d .
N2 N 1.1054(2) -0.0684(2) 0.46417(17) 0.0213(7) Uani 1 1 d .
N3 N 1.4964(4) -0.0135(3) 0.3231(2) 0.0441(11) Uani 1 1 d .
C1 C 0.6979(3) 0.2830(3) 0.4282(2) 0.0281(9) Uani 1 1 d .
H1B H 0.7096 0.2657 0.4723 0.034 Uiso 1 1 calc R
C2 C 0.6273(3) 0.2446(3) 0.3893(2) 0.0287(10) Uani 1 1 d .
C3 C 0.5921(3) 0.1651(3) 0.4114(3) 0.0337(10) Uani 1 1 d .
H3B H 0.5389 0.1463 0.3814 0.040 Uiso 1 1 calc R
H3C H 0.5641 0.1688 0.4568 0.040 Uiso 1 1 calc R
C4 C 0.7324(3) 0.0987(2) 0.3240(2) 0.0220(8) Uani 1 1 d .
H4B H 0.6933 0.0591 0.2992 0.026 Uiso 1 1 calc R
H4C H 0.7154 0.1511 0.3059 0.026 Uiso 1 1 calc R
C5 C 0.8436(3) 0.0833(2) 0.3126(2) 0.0217(8) Uani 1 1 d .
H5A H 0.8600 0.0310 0.3311 0.026 Uiso 1 1 calc R
H5B H 0.8557 0.0809 0.2642 0.026 Uiso 1 1 calc R
C6 C 1.0166(3) 0.1150(2) 0.3284(2) 0.0209(8) Uani 1 1 d .
H6A H 1.0624 0.1602 0.3333 0.025 Uiso 1 1 calc R
H6B H 1.0213 0.0961 0.2820 0.025 Uiso 1 1 calc R
C7 C 1.0489(3) 0.0499(2) 0.3749(2) 0.0191(8) Uani 1 1 d .
C8 C 1.0397(3) -0.0288(2) 0.3587(2) 0.0230(8) Uani 1 1 d .
H8A H 1.0146 -0.0438 0.3165 0.028 Uiso 1 1 calc R
C9 C 1.0675(3) -0.0855(2) 0.4046(2) 0.0219(8) Uani 1 1 d .
H9A H 1.0591 -0.1392 0.3931 0.026 Uiso 1 1 calc R
C10 C 1.1162(3) 0.0085(3) 0.4792(2) 0.0227(8) Uani 1 1 d .
H10A H 1.1441 0.0219 0.5210 0.027 Uiso 1 1 calc R
C11 C 1.0890(3) 0.0684(2) 0.4369(2) 0.0219(8) Uani 1 1 d .
H11A H 1.0974 0.1216 0.4498 0.026 Uiso 1 1 calc R
C12 C 0.8974(3) 0.2199(2) 0.3121(2) 0.0193(8) Uani 1 1 d .
H12A H 0.8257 0.2332 0.3151 0.023 Uiso 1 1 calc R
H12B H 0.9149 0.2173 0.2645 0.023 Uiso 1 1 calc R
C13 C 0.9574(3) 0.2858(2) 0.3443(2) 0.0240(9) Uani 1 1 d .
H13A H 0.9386 0.3359 0.3227 0.029 Uiso 1 1 calc R
H13B H 1.0288 0.2766 0.3349 0.029 Uiso 1 1 calc R
C14 C 0.8440(4) 0.3718(3) 0.4395(2) 0.0328(10) Uani 1 1 d .
H14A H 0.8278 0.3808 0.4868 0.039 Uiso 1 1 calc R
H14B H 0.8684 0.4219 0.4206 0.039 Uiso 1 1 calc R
C15 C 0.7517(4) 0.3467(3) 0.4032(2) 0.0283(9) Uani 1 1 d .
C16 C 0.7275(4) 0.3762(3) 0.3410(2) 0.0322(10) Uani 1 1 d .
H16A H 0.7631 0.4198 0.3236 0.039 Uiso 1 1 calc R
C17 C 0.6519(4) 0.3424(3) 0.3043(2) 0.0368(12) Uani 1 1 d .
H17A H 0.6327 0.3649 0.2631 0.044 Uiso 1 1 calc R
C18 C 0.6036(3) 0.2752(3) 0.3276(2) 0.0335(11) Uani 1 1 d .
H18A H 0.5543 0.2504 0.3011 0.040 Uiso 1 1 calc R
C19 C 1.4264(4) -0.0209(3) 0.3525(3) 0.0347(11) Uani 1 1 d .
C20 C 1.3341(5) -0.0317(4) 0.3897(4) 0.070(2) Uani 1 1 d .
H20A H 1.2887 -0.0630 0.3642 0.085 Uiso 1 1 calc R
H20B H 1.3046 0.0186 0.3985 0.085 Uiso 1 1 calc R
H20C H 1.3483 -0.0577 0.4309 0.085 Uiso 1 1 calc R

loop_
_atom_site_aniso_label
_atom_site_aniso_U_11
_atom_site_aniso_U_22
_atom_site_aniso_U_33
_atom_site_aniso_U_23
_atom_site_aniso_U_13
_atom_site_aniso_U_12
Ag1 0.03336(18) 0.02598(17) 0.02305(16) 0.00628(13) -0.00043(14) 0.00512(14)
Cl1 0.0220(5) 0.0404(6) 0.0259(5) -0.0040(5) -0.0008(4) 0.0036(4)
O1 0.040(2) 0.065(3) 0.046(2) -0.012(2) -0.0141(18) -0.004(2)
O2 0.073(3) 0.058(3) 0.033(2) 0.0046(18) -0.002(2) 0.009(2)
O3 0.040(2) 0.077(3) 0.076(3) 0.018(3) 0.024(2) -0.003(2)
O4 0.060(3) 0.062(3) 0.073(3) -0.034(2) -0.024(2) 0.024(2)
S1 0.0201(5) 0.0257(5) 0.0326(6) 0.0056(4) 0.0040(4) -0.0007(4)
S2 0.0326(6) 0.0215(5) 0.0311(6) -0.0039(4) -0.0095(5) -0.0002(4)
N1 0.0143(15) 0.0151(15) 0.0212(16) 0.0025(12) -0.0005(13) 0.0016(12)
N2 0.0197(16) 0.0212(17) 0.0230(17) 0.0007(14) 0.0014(14) 0.0028(13)
N3 0.042(3) 0.044(3) 0.047(3) 0.006(2) 0.007(2) 0.003(2)
C1 0.030(2) 0.030(2) 0.025(2) -0.0037(18) 0.0054(18) 0.0108(19)
C2 0.021(2) 0.032(2) 0.033(2) -0.0046(19) 0.0073(18) 0.0120(19)
C3 0.020(2) 0.033(2) 0.047(3) -0.001(2) 0.009(2) 0.0024(19)
C4 0.0152(18) 0.021(2) 0.030(2) -0.0013(17) -0.0009(16) -0.0006(16)
C5 0.0180(19) 0.0199(19) 0.027(2) -0.0030(16) -0.0009(16) 0.0004(16)
C6 0.0155(18) 0.023(2) 0.024(2) 0.0050(16) 0.0004(16) 0.0020(16)
C7 0.0107(17) 0.023(2) 0.024(2) 0.0039(16) 0.0016(15) 0.0007(14)
C8 0.0203(19) 0.027(2) 0.022(2) -0.0011(17) -0.0006(16) 0.0050(17)
C9 0.0198(19) 0.0199(19) 0.026(2) -0.0009(16) 0.0013(16) 0.0034(16)
C10 0.0167(19) 0.030(2) 0.0212(19) -0.0024(17) -0.0026(15) 0.0025(16)
C11 0.0167(18) 0.022(2) 0.027(2) -0.0010(16) 0.0008(16) 0.0014(16)
C12 0.0187(18) 0.0161(18) 0.023(2) 0.0039(15) -0.0026(15) 0.0017(15)
C13 0.026(2) 0.0169(19) 0.029(2) 0.0050(16) 0.0009(18) -0.0019(16)
C14 0.039(3) 0.022(2) 0.037(3) -0.0048(19) -0.006(2) 0.0042(19)
C15 0.031(2) 0.020(2) 0.033(2) -0.0048(18) 0.0028(19) 0.0100(18)
C16 0.037(3) 0.022(2) 0.038(3) 0.0019(19) 0.005(2) 0.011(2)
C17 0.038(3) 0.038(3) 0.034(2) 0.005(2) -0.003(2) 0.025(2)
C18 0.024(2) 0.041(3) 0.036(3) -0.006(2) -0.0057(19) 0.016(2)
C19 0.041(3) 0.025(2) 0.037(3) -0.004(2) -0.001(2) 0.003(2)
C20 0.051(4) 0.071(5) 0.089(5) -0.005(4) 0.033(4) -0.001(4)

loop_
_atom_type_symbol
_atom_type_description
_atom_type_scat_dispersion_real
_atom_type_scat_dispersion_imag
_atom_type_scat_source
C C 0.0033 0.0016 'International Tables Vol C Tables 4.2.6.8 and 6.1.1.4'
H H 0.0000 0.0000 'International Tables Vol C Tables 4.2.6.8 and 6.1.1.4'
N N 0.0061 0.0033 'International Tables Vol C Tables 4.2.6.8 and 6.1.1.4'
O O 0.0106 0.0060 'International Tables Vol C Tables 4.2.6.8 and 6.1.1.4'
S S 0.1246 0.1234 'International Tables Vol C Tables 4.2.6.8 and 6.1.1.4'
Cl Cl 0.1484 0.1585 'International Tables Vol C Tables 4.2.6.8 and 6.1.1.4'
Ag Ag -0.8971 1.1015 'International Tables Vol C Tables 4.2.6.8 and 6.1.1.4'

loop_
_geom_angle_atom_site_label_1
_geom_angle_atom_site_label_2
_geom_angle_atom_site_label_3
_geom_angle
_geom_angle_site_symmetry_1
_geom_angle_site_symmetry_3
N2 Ag1 N1 121.66(11) 5_756 .
N2 Ag1 S2 134.62(9) 5_756 .
N1 Ag1 S2 80.67(8) . .
N2 Ag1 S1 95.19(9) 5_756 .
N1 Ag1 S1 79.43(8) . .
S2 Ag1 S1 129.27(4) . .
O4 Cl1 O3 111.4(3) . .
O4 Cl1 O1 109.4(3) . .
O3 Cl1 O1 108.5(3) . .
O4 Cl1 O2 110.1(3) . .
O3 Cl1 O2 108.3(3) . .
O1 Cl1 O2 109.0(3) . .
C4 S1 C3 100.8(2) . .
C4 S1 Ag1 95.80(13) . .
C3 S1 Ag1 111.72(16) . .
C13 S2 C14 102.8(2) . .
C13 S2 Ag1 98.13(13) . .
C14 S2 Ag1 108.91(17) . .
C12 N1 C5 111.0(3) . .
C12 N1 C6 109.4(3) . .
C5 N1 C6 108.2(3) . .
C12 N1 Ag1 103.1(2) . .
C5 N1 Ag1 108.4(2) . .
C6 N1 Ag1 116.7(2) . .
C9 N2 C10 117.0(4) . .
C9 N2 Ag1 122.1(3) . 5_756
C10 N2 Ag1 120.5(3) . 5_756
C2 C1 C15 120.9(4) . .
C18 C2 C1 119.0(5) . .
C18 C2 C3 122.2(5) . .
C1 C2 C3 118.1(4) . .
C2 C3 S1 110.0(3) . .
C5 C4 S1 113.4(3) . .
N1 C5 C4 115.9(3) . .
N1 C6 C7 112.2(3) . .
C8 C7 C11 117.6(4) . .
C8 C7 C6 122.4(4) . .
C11 C7 C6 120.0(4) . .
C7 C8 C9 119.5(4) . .
N2 C9 C8 123.3(4) . .
N2 C10 C11 123.4(4) . .
C10 C11 C7 119.3(4) . .
N1 C12 C13 114.8(3) . .
C12 C13 S2 116.1(3) . .
C15 C14 S2 111.4(3) . .
C16 C15 C1 119.0(4) . .
C16 C15 C14 122.0(4) . .
C1 C15 C14 118.2(4) . .
C17 C16 C15 120.3(5) . .
C16 C17 C18 120.1(4) . .
C2 C18 C17 120.3(5) . .
N3 C19 C20 178.7(6) . .

loop_
_geom_bond_atom_site_label_1
_geom_bond_atom_site_label_2
_geom_bond_distance
_geom_bond_site_symmetry_2
Ag1 N2 2.255(3) 5_756
Ag1 N1 2.455(3) .
Ag1 S2 2.5745(12) .
Ag1 S1 2.7275(12) .
Cl1 O4 1.426(4) .
Cl1 O3 1.433(4) .
Cl1 O1 1.438(4) .
Cl1 O2 1.441(4) .
S1 C4 1.818(4) .
S1 C3 1.838(5) .
S2 C13 1.817(4) .
S2 C14 1.835(5) .
N1 C12 1.476(5) .
N1 C5 1.479(5) .
N1 C6 1.491(5) .
N2 C9 1.336(5) .
N2 C10 1.352(5) .
N2 Ag1 2.255(3) 5_756
N3 C19 1.118(7) .
C1 C2 1.394(6) .
C1 C15 1.397(7) .
C2 C18 1.386(7) .
C2 C3 1.501(7) .
C4 C5 1.534(5) .
C6 C7 1.515(5) .
C7 C8 1.385(6) .
C7 C11 1.396(6) .
C8 C9 1.389(6) .
C10 C11 1.378(6) .
C12 C13 1.527(5) .
C14 C15 1.501(7) .
C15 C16 1.390(6) .
C16 C17 1.382(7) .
C17 C18 1.396(7) .
C19 C20 1.460(8) .
